data_4334488
loop_
_publ_author_name
'Aimee J. Gamble'
'Jason M. Lynam'
'Robert J. Thatcher'
'Paul H. Walton'
'Adrian C. Whitwood'

_publ_contact_author_address
;Department of Chemistry
University of York
Heslington 
York
YO10 5DD
UK
;
_publ_contact_author_email jason.lynam@york.ac.uk
_publ_contact_author_fax +44(0)1904322516
_publ_contact_author_name 'Jason Lynam'
_publ_contact_author_phone +44(0)1904322534
_publ_section_title
;
 cis-1,3,5-Triaminocyclohexane as a Facially Capping Ligand for
 Ruthenium(II)
;
_journal_name_full 'Inorganic Chemistry'
_journal_page_first 4517
_journal_page_last 4527
_journal_paper_doi 10.1021/ic302819j
_journal_volume 52
_journal_year 2013
_chemical_formula_moiety 'C31 H37 Cl N3 P2 Ru, F6 P'
_chemical_formula_sum 'C31 H37 Cl F6 N3 P3 Ru'
_chemical_formula_weight 795.07
_chemical_name_systematic
;
 ? 
;
_space_group_IT_number 2
_symmetry_cell_setting triclinic
_symmetry_space_group_name_Hall '-P 1'
_symmetry_space_group_name_H-M 'P -1'
_atom_sites_solution_hydrogens geom
_atom_sites_solution_primary direct
_atom_sites_solution_secondary difmap
_audit_creation_method SHELXL-97
_cell_angle_alpha 79.083(3)
_cell_angle_beta 89.207(2)
_cell_angle_gamma 69.075(2)
_cell_formula_units_Z 4
_cell_length_a 11.2999(13)
_cell_length_b 15.1247(17)
_cell_length_c 20.609(2)
_cell_measurement_reflns_used 4684
_cell_measurement_temperature 130(2)
_cell_measurement_theta_max 24.72
_cell_measurement_theta_min 2.72
_cell_volume 3224.8(6)
_computing_cell_refinement 'Bruker SMART'
_computing_data_collection 'Bruker SMART'
_computing_data_reduction 'Bruker SAINT'
_computing_molecular_graphics 'Bruker SHELXTL'
_computing_publication_material 'Bruker SHELXTL'
_computing_structure_refinement 'SHELXL-97 (Sheldrick, 1997)'
_computing_structure_solution 'SHELXS-97 (Sheldrick, 1997)'
_diffrn_ambient_temperature 130(2)
_diffrn_measured_fraction_theta_full 0.994
_diffrn_measured_fraction_theta_max 0.994
_diffrn_measurement_device_type 'CCD area detector'
_diffrn_measurement_method 'phi and omega scans'
_diffrn_radiation_monochromator graphite
_diffrn_radiation_source 'fine-focus sealed tube'
_diffrn_radiation_type MoK\a
_diffrn_radiation_wavelength 0.71073
_diffrn_reflns_av_R_equivalents 0.0419
_diffrn_reflns_av_sigmaI/netI 0.0589
_diffrn_reflns_limit_h_max 13
_diffrn_reflns_limit_h_min -13
_diffrn_reflns_limit_k_max 17
_diffrn_reflns_limit_k_min -18
_diffrn_reflns_limit_l_max 24
_diffrn_reflns_limit_l_min -24
_diffrn_reflns_number 26296
_diffrn_reflns_theta_full 25.06
_diffrn_reflns_theta_max 25.06
_diffrn_reflns_theta_min 1.01
_exptl_absorpt_coefficient_mu 0.781
_exptl_absorpt_correction_T_max 0.939
_exptl_absorpt_correction_T_min 0.745
_exptl_absorpt_correction_type multi-scan
_exptl_absorpt_process_details "'SADABS v2.10; (Sheldrick)"
_exptl_crystal_colour Yellow
_exptl_crystal_density_diffrn 1.638
_exptl_crystal_description Block
_exptl_crystal_F_000 1616
_exptl_crystal_size_max 0.10
_exptl_crystal_size_mid 0.09
_exptl_crystal_size_min 0.08
_refine_diff_density_max 1.504
_refine_diff_density_min -0.655
_refine_diff_density_rms 0.103
_refine_ls_extinction_method none
_refine_ls_goodness_of_fit_ref 1.040
_refine_ls_hydrogen_treatment mixed
_refine_ls_matrix_type full
_refine_ls_number_parameters 899
_refine_ls_number_reflns 11364
_refine_ls_number_restraints 54
_refine_ls_restrained_S_all 1.041
_refine_ls_R_factor_all 0.0684
_refine_ls_R_factor_gt 0.0435
_refine_ls_shift/su_max 0.001
_refine_ls_shift/su_mean 0.000
_refine_ls_structure_factor_coef Fsqd
_refine_ls_weighting_details 'calc w=1/[\s^2^(Fo^2^)+(0.0493P)^2^+5.3230P] where P=(Fo^2^+2Fc^2^)/3'
_refine_ls_weighting_scheme calc
_refine_ls_wR_factor_gt 0.1024
_refine_ls_wR_factor_ref 0.1130
_reflns_number_gt 8444
_reflns_number_total 11364
_reflns_threshold_expression >2sigma(I)
_cod_data_source_file ic302819j_si_002_05.cif
_cod_data_source_block Complex3a
_cod_original_cell_volume 3224.9(6)
_cod_database_code 4334488

loop_
_space_group_symop_id
_space_group_symop_operation_xyz
1 'x, y, z'
2 '-x, -y, -z'

loop_
_atom_site_label
_atom_site_type_symbol
_atom_site_fract_x
_atom_site_fract_y
_atom_site_fract_z
_atom_site_U_iso_or_equiv
_atom_site_adp_type
_atom_site_occupancy
_atom_site_symmetry_multiplicity
_atom_site_calc_flag
_atom_site_refinement_flags
_atom_site_disorder_assembly
_atom_site_disorder_group
F7 F 0.8482(5) 0.7264(3) 0.5035(2) 0.0930(17) Uani 1 1 d . B 2
F8 F 0.9275(3) 0.7629(3) 0.4052(2) 0.0705(12) Uani 1 1 d . B 2
F9 F 0.8790(4) 0.8649(3) 0.4750(2) 0.0660(11) Uani 1 1 d . B 2
F10 F 0.7586(4) 0.8992(3) 0.3812(2) 0.0749(13) Uani 1 1 d . B 2
F11 F 0.6801(4) 0.8620(4) 0.4776(2) 0.0842(15) Uani 1 1 d . B 2
F12 F 0.7317(3) 0.7580(3) 0.4095(2) 0.0569(10) Uani 1 1 d . B 2
P6 P 0.80486(13) 0.81183(10) 0.44210(7) 0.0277(3) Uani 1 1 d . B 2
H4a H 0.200(5) 0.625(4) 0.262(3) 0.024 Uiso 1 1 d . . .
H4b H 0.246(5) 0.638(4) 0.203(3) 0.024 Uiso 1 1 d . . .
H5a H 0.185(5) 0.919(4) 0.148(2) 0.028 Uiso 1 1 d . . .
H5b H 0.242(5) 0.836(4) 0.121(3) 0.028 Uiso 1 1 d . . .
H6a H 0.067(5) 0.903(4) 0.283(2) 0.027 Uiso 1 1 d . . .
H6b H 0.056(5) 0.823(4) 0.315(3) 0.027 Uiso 1 1 d . . .
H32 H 0.0534 0.6418 0.1828 0.028 Uiso 1 1 calc R . .
H33a H 0.1383 0.7306 0.0984 0.028 Uiso 1 1 calc R . .
H33b H -0.0131 0.7695 0.0960 0.028 Uiso 1 1 calc R . .
H34 H 0.0409 0.9037 0.0769 0.028 Uiso 1 1 calc R . .
H35a H -0.0289 0.9743 0.1738 0.029 Uiso 1 1 calc R . .
H35b H -0.1256 0.9346 0.1442 0.029 Uiso 1 1 calc R . .
H36 H -0.1227 0.8869 0.2561 0.027 Uiso 1 1 calc R . .
H37a H -0.1187 0.7573 0.2137 0.028 Uiso 1 1 calc R . .
H37b H -0.0216 0.7139 0.2774 0.028 Uiso 1 1 calc R . .
H38a H 0.5797 0.6219 0.3348 0.024 Uiso 1 1 calc R . .
H38b H 0.5476 0.7374 0.3259 0.024 Uiso 1 1 calc R . .
H40 H 0.1660 0.6212 0.3742 0.029 Uiso 1 1 calc R . .
H41 H 0.1576 0.4751 0.4304 0.036 Uiso 1 1 calc R . .
H42 H 0.3448 0.3483 0.4760 0.037 Uiso 1 1 calc R . .
H43 H 0.5397 0.3680 0.4624 0.038 Uiso 1 1 calc R . .
H44 H 0.5478 0.5158 0.4092 0.032 Uiso 1 1 calc R . .
H46 H 0.4776 0.8178 0.4015 0.028 Uiso 1 1 calc R . .
H47 H 0.4223 0.9155 0.4804 0.032 Uiso 1 1 calc R . .
H48 H 0.2419 0.9274 0.5398 0.033 Uiso 1 1 calc R . .
H49 H 0.1194 0.8373 0.5220 0.035 Uiso 1 1 calc R . .
H50 H 0.1726 0.7406 0.4421 0.025 Uiso 1 1 calc R . .
H52 H 0.6344 0.5062 0.2880 0.033 Uiso 1 1 calc R . .
H53 H 0.7010 0.3591 0.2524 0.038 Uiso 1 1 calc R . .
H54 H 0.6247 0.3513 0.1501 0.044 Uiso 1 1 calc R . .
H55 H 0.4717 0.4872 0.0868 0.038 Uiso 1 1 calc R . .
H56 H 0.4063 0.6339 0.1218 0.031 Uiso 1 1 calc R . .
H58 H 0.6651 0.6450 0.1379 0.055 Uiso 1 1 calc R . .
H59 H 0.7783 0.7247 0.0691 0.073 Uiso 1 1 calc R . .
H60 H 0.7440 0.8852 0.0689 0.050 Uiso 1 1 calc R . .
H61 H 0.6049 0.9649 0.1394 0.067 Uiso 1 1 calc R . .
H62 H 0.4884 0.8892 0.2063 0.066 Uiso 1 1 calc R . .
C32 C 0.0684(4) 0.7008(4) 0.1896(2) 0.0232(11) Uani 1 1 d . . .
C33 C 0.0634(5) 0.7637(3) 0.1219(2) 0.0235(11) Uani 1 1 d . . .
C34 C 0.0605(4) 0.8647(3) 0.1230(2) 0.0230(11) Uani 1 1 d . . .
C35 C -0.0414(4) 0.9149(3) 0.1675(2) 0.0240(11) Uani 1 1 d . . .
C36 C -0.0423(4) 0.8539(3) 0.2355(2) 0.0228(11) Uani 1 1 d . . .
C37 C -0.0358(4) 0.7530(3) 0.2319(2) 0.0237(11) Uani 1 1 d . . .
C38 C 0.5165(4) 0.6870(3) 0.3174(2) 0.0197(10) Uani 1 1 d . . .
C39 C 0.3579(4) 0.5842(3) 0.3865(2) 0.0210(10) Uani 1 1 d . . .
C40 C 0.2420(5) 0.5703(3) 0.3928(2) 0.0243(11) Uani 1 1 d . . .
C41 C 0.2370(5) 0.4834(4) 0.4259(2) 0.0299(12) Uani 1 1 d . . .
C42 C 0.3483(5) 0.4078(4) 0.4528(2) 0.0307(13) Uani 1 1 d . . .
C43 C 0.4635(5) 0.4199(4) 0.4454(2) 0.0314(12) Uani 1 1 d . . .
C44 C 0.4682(5) 0.5077(3) 0.4131(2) 0.0265(11) Uani 1 1 d . . .
C45 C 0.3311(4) 0.7690(3) 0.4141(2) 0.0189(10) Uani 1 1 d . . .
C46 C 0.4044(5) 0.8217(3) 0.4257(2) 0.0235(11) Uani 1 1 d . . .
C47 C 0.3712(5) 0.8800(4) 0.4727(2) 0.0267(11) Uani 1 1 d . . .
C48 C 0.2648(5) 0.8868(4) 0.5082(2) 0.0272(12) Uani 1 1 d . . .
C49 C 0.1918(5) 0.8339(4) 0.4972(2) 0.0290(12) Uani 1 1 d . . .
C50 C 0.2240(4) 0.7758(3) 0.4499(2) 0.0212(10) Uani 1 1 d . . .
C51 C 0.5149(4) 0.5854(3) 0.2081(2) 0.0226(11) Uani 1 1 d . . .
C52 C 0.6018(5) 0.5028(4) 0.2467(3) 0.0278(12) Uani 1 1 d . . .
C53 C 0.6418(5) 0.4153(4) 0.2255(3) 0.0318(13) Uani 1 1 d . . .
C54 C 0.5953(5) 0.4105(4) 0.1654(3) 0.0368(14) Uani 1 1 d . . .
C55 C 0.5061(5) 0.4913(4) 0.1274(3) 0.0318(13) Uani 1 1 d . . .
C56 C 0.4669(5) 0.5783(4) 0.1485(2) 0.0259(11) Uani 1 1 d . . .
C57 C 0.5641(4) 0.7587(4) 0.1794(2) 0.0222(11) Uani 1 1 d . . .
C58 C 0.6511(6) 0.7107(5) 0.1383(3) 0.0456(16) Uani 1 1 d . . .
C59 C 0.7187(7) 0.7582(6) 0.0972(3) 0.061(2) Uani 1 1 d . . .
C60 C 0.6993(5) 0.8527(5) 0.0974(3) 0.0416(16) Uani 1 1 d . . .
C61 C 0.6162(6) 0.8999(4) 0.1384(4) 0.0561(19) Uani 1 1 d . . .
C62 C 0.5477(6) 0.8544(4) 0.1786(4) 0.0547(19) Uani 1 1 d . . .
N4 N 0.1975(4) 0.6686(3) 0.2248(2) 0.0202(9) Uani 1 1 d . . .
N5 N 0.1869(4) 0.8587(3) 0.1466(2) 0.0232(9) Uani 1 1 d . . .
N6 N 0.0669(4) 0.8465(3) 0.2786(2) 0.0224(9) Uani 1 1 d . . .
P3 P 0.35691(11) 0.70302(9) 0.34617(6) 0.0173(3) Uani 1 1 d . . .
P4 P 0.46443(11) 0.70408(9) 0.23005(6) 0.0183(3) Uani 1 1 d . . .
Cl2 Cl 0.27710(11) 0.92726(8) 0.26255(6) 0.0231(3) Uani 1 1 d . . .
Ru2 Ru 0.25558(3) 0.77897(3) 0.246216(18) 0.01541(10) Uani 1 1 d . . .
H1 H 0.4498 0.0046 0.3126 0.026 Uiso 1 1 calc R . .
H1a H 0.252(5) 0.103(4) 0.294(2) 0.025 Uiso 1 1 d . . .
H1b H 0.300(5) 0.110(4) 0.238(3) 0.025 Uiso 1 1 d . . .
H2a H 0.3640 0.0924 0.3991 0.032 Uiso 1 1 calc R . .
H2b H 0.5156 0.0503 0.4012 0.032 Uiso 1 1 calc R . .
H2c H 0.259(5) 0.263(4) 0.387(3) 0.027 Uiso 1 1 d . . .
H2d H 0.312(5) 0.325(4) 0.353(3) 0.027 Uiso 1 1 d . . .
H3 H 0.4594 0.2033 0.4210 0.029 Uiso 1 1 calc R . .
H3a H 0.4472 0.2593 0.1792 0.026 Uiso 1 1 d R . .
H3b H 0.437(5) 0.326(4) 0.219(2) 0.026 Uiso 1 1 d . . .
H4c H 0.5296 0.2883 0.3261 0.031 Uiso 1 1 calc R . .
H4d H 0.6261 0.1810 0.3538 0.031 Uiso 1 1 calc R . .
H5 H 0.6204 0.1981 0.2416 0.031 Uiso 1 1 calc R . .
H6c H 0.6203 0.0475 0.2839 0.030 Uiso 1 1 calc R . .
H6d H 0.5244 0.0881 0.2198 0.030 Uiso 1 1 calc R . .
H7a H -0.0594 0.4301 0.1732 0.024 Uiso 1 1 calc R . .
H7b H -0.0796 0.3307 0.1672 0.024 Uiso 1 1 calc R . .
H9 H -0.0417 0.2432 0.0943 0.029 Uiso 1 1 calc R . .
H10 H -0.0201 0.1150 0.0429 0.036 Uiso 1 1 calc R . .
H11 H 0.1803 0.0074 0.0282 0.041 Uiso 1 1 calc R . .
H12 H 0.3624 0.0264 0.0670 0.036 Uiso 1 1 calc R . .
H13 H 0.3410 0.1535 0.1208 0.030 Uiso 1 1 calc R . .
H15 H 0.0071 0.5207 0.1026 0.032 Uiso 1 1 calc R . .
H16 H 0.0498 0.6354 0.0227 0.036 Uiso 1 1 calc R . .
H17 H 0.2235 0.5894 -0.0420 0.038 Uiso 1 1 calc R . .
H18 H 0.3511 0.4281 -0.0290 0.043 Uiso 1 1 calc R . .
H19 H 0.3095 0.3118 0.0497 0.037 Uiso 1 1 calc R . .
H21 H -0.1216 0.2136 0.2175 0.032 Uiso 1 1 calc R . .
H22 H -0.1688 0.0755 0.2601 0.044 Uiso 1 1 calc R . .
H23 H -0.0873 -0.0157 0.3648 0.047 Uiso 1 1 calc R . .
H24 H 0.0534 0.0244 0.4247 0.044 Uiso 1 1 calc R . .
H25 H 0.1032 0.1596 0.3835 0.031 Uiso 1 1 calc R . .
H27 H -0.0399 0.5118 0.2625 0.041 Uiso 1 1 calc R . .
H28 H -0.1408 0.6205 0.3290 0.042 Uiso 1 1 calc R . .
H29 H -0.2157 0.5682 0.4298 0.037 Uiso 1 1 calc R . .
H30 H -0.2015 0.4093 0.4592 0.048 Uiso 1 1 calc R . .
H31 H -0.1052 0.2995 0.3908 0.042 Uiso 1 1 calc R . .
C1 C 0.4337(4) 0.0752(3) 0.3069(2) 0.0214(10) Uani 1 1 d . . .
C2 C 0.4386(5) 0.0986(4) 0.3757(2) 0.0266(11) Uani 1 1 d . . .
C3 C 0.4400(4) 0.1990(3) 0.3748(2) 0.0239(11) Uani 1 1 d . . .
C4 C 0.5417(5) 0.2192(4) 0.3310(2) 0.0259(11) Uani 1 1 d . . .
C5 C 0.5409(5) 0.1959(4) 0.2626(2) 0.0262(11) Uani 1 1 d . . .
C6 C 0.5370(4) 0.0961(3) 0.2655(2) 0.0252(11) Uani 1 1 d . . .
C7 C -0.0211(4) 0.3587(3) 0.1828(2) 0.0199(10) Uani 1 1 d . . .
C8 C 0.1478(4) 0.2125(3) 0.1126(2) 0.0204(10) Uani 1 1 d . . .
C9 C 0.0406(5) 0.1993(3) 0.0890(2) 0.0241(11) Uani 1 1 d . . .
C10 C 0.0534(5) 0.1233(4) 0.0583(2) 0.0297(12) Uani 1 1 d . . .
C11 C 0.1721(6) 0.0592(4) 0.0498(2) 0.0341(13) Uani 1 1 d . . .
C12 C 0.2804(5) 0.0704(4) 0.0729(2) 0.0300(12) Uani 1 1 d . . .
C13 C 0.2674(5) 0.1464(3) 0.1044(2) 0.0249(11) Uani 1 1 d . . .
C14 C 0.1559(4) 0.4041(3) 0.0847(2) 0.0199(10) Uani 1 1 d . . .
C15 C 0.0776(5) 0.5012(3) 0.0761(2) 0.0271(11) Uani 1 1 d . . .
C16 C 0.1034(5) 0.5693(4) 0.0286(2) 0.0302(12) Uani 1 1 d . . .
C17 C 0.2057(5) 0.5423(4) -0.0101(2) 0.0318(12) Uani 1 1 d . . .
C18 C 0.2810(5) 0.4472(4) -0.0021(3) 0.0362(13) Uani 1 1 d . . .
C19 C 0.2565(5) 0.3778(4) 0.0449(2) 0.0304(12) Uani 1 1 d . . .
C20 C -0.0068(4) 0.2022(3) 0.2966(2) 0.0218(11) Uani 1 1 d . . .
C21 C -0.0865(5) 0.1759(3) 0.2598(3) 0.0265(11) Uani 1 1 d . . .
C22 C -0.1149(5) 0.0937(4) 0.2854(3) 0.0369(14) Uani 1 1 d . . .
C23 C -0.0652(5) 0.0387(4) 0.3471(3) 0.0393(15) Uani 1 1 d . . .
C24 C 0.0170(5) 0.0633(4) 0.3829(3) 0.0365(14) Uani 1 1 d . . .
C25 C 0.0465(5) 0.1436(3) 0.3585(2) 0.0260(11) Uani 1 1 d . . .
C26 C -0.0585(4) 0.3930(3) 0.3204(2) 0.0196(10) Uani 1 1 d . . .
C27 C -0.0722(5) 0.4899(4) 0.3027(3) 0.0339(13) Uani 1 1 d . . .
C28 C -0.1315(5) 0.5546(4) 0.3423(3) 0.0349(13) Uani 1 1 d . . .
C29 C -0.1777(5) 0.5241(4) 0.4016(3) 0.0312(12) Uani 1 1 d . . .
C30 C -0.1682(6) 0.4303(4) 0.4191(3) 0.0399(15) Uani 1 1 d . . .
C31 C -0.1098(5) 0.3645(4) 0.3784(3) 0.0347(13) Uani 1 1 d . . .
N1 N 0.3040(4) 0.1301(3) 0.2720(2) 0.0210(9) Uani 1 1 d . . .
N2 N 0.3129(4) 0.2718(3) 0.3521(2) 0.0222(9) Uani 1 1 d . . .
N3 N 0.4305(4) 0.2692(3) 0.2204(2) 0.0214(9) Uani 1 1 d . . .
P1 P 0.13942(11) 0.31215(9) 0.15268(6) 0.0171(3) Uani 1 1 d . . .
P2 P 0.03636(11) 0.30786(9) 0.26997(6) 0.0175(3) Uani 1 1 d . . .
Cl1 Cl 0.21596(11) 0.45100(8) 0.23894(6) 0.0237(3) Uani 1 1 d . . .
Ru1 Ru 0.24271(3) 0.28281(3) 0.252218(18) 0.01517(10) Uani 1 1 d . . .
F1A F 0.7411(4) 0.2046(4) 0.1018(3) 0.0690(19) Uani 0.852(7) 1 d P A 1
F1B F 0.579(2) 0.1225(14) 0.0509(14) 0.078(10) Uani 0.148(7) 1 d PDU A 2
F2A F 0.7321(6) 0.0803(3) 0.0637(3) 0.0726(19) Uani 0.852(7) 1 d P A 1
F2B F 0.7802(14) 0.1053(13) 0.0368(12) 0.055(8) Uani 0.148(7) 1 d PDU A 2
F3A F 0.5559(4) 0.1822(4) 0.1017(2) 0.0739(19) Uani 0.852(7) 1 d P A 1
F3B F 0.7383(19) 0.2552(14) 0.0466(14) 0.077(10) Uani 0.148(7) 1 d PDU A 2
F4A F 0.5775(5) 0.3040(3) 0.0327(3) 0.083(2) Uani 0.852(7) 1 d P A 1
F4B F 0.5384(16) 0.2737(14) 0.0656(12) 0.077(11) Uani 0.148(7) 1 d PDU A 2
F5A F 0.7479(5) 0.2025(4) -0.0079(3) 0.092(2) Uani 0.852(7) 1 d P A 1
F5B F 0.627(2) 0.2236(18) -0.0274(5) 0.079(10) Uani 0.148(7) 1 d PDU A 2
F6A F 0.5678(6) 0.1806(5) -0.0063(3) 0.095(2) Uani 0.852(7) 1 d P A 1
F6B F 0.690(3) 0.153(2) 0.1250(5) 0.134(17) Uani 0.148(7) 1 d PDU A 2
P5 P 0.65502(13) 0.19117(10) 0.04810(7) 0.0282(3) Uani 1 1 d D . .

loop_
_atom_site_aniso_label
_atom_site_aniso_U_11
_atom_site_aniso_U_22
_atom_site_aniso_U_33
_atom_site_aniso_U_23
_atom_site_aniso_U_13
_atom_site_aniso_U_12
F7 0.094(4) 0.087(3) 0.082(3) 0.050(3) -0.023(3) -0.046(3)
F8 0.037(2) 0.100(3) 0.088(3) -0.054(3) 0.026(2) -0.023(2)
F9 0.067(3) 0.083(3) 0.072(3) -0.035(2) 0.000(2) -0.045(2)
F10 0.069(3) 0.060(3) 0.084(3) 0.031(2) -0.026(2) -0.031(2)
F11 0.057(3) 0.124(4) 0.090(3) -0.063(3) 0.040(2) -0.035(3)
F12 0.044(2) 0.054(2) 0.088(3) -0.031(2) 0.004(2) -0.0272(18)
P6 0.0267(7) 0.0293(7) 0.0294(7) -0.0041(6) 0.0063(6) -0.0141(6)
C32 0.023(3) 0.023(3) 0.024(3) -0.002(2) -0.003(2) -0.011(2)
C33 0.020(3) 0.027(3) 0.023(3) -0.007(2) -0.001(2) -0.007(2)
C34 0.028(3) 0.023(3) 0.022(3) -0.001(2) 0.000(2) -0.015(2)
C35 0.022(3) 0.018(3) 0.030(3) -0.002(2) -0.004(2) -0.006(2)
C36 0.019(2) 0.024(3) 0.023(3) -0.003(2) -0.002(2) -0.006(2)
C37 0.020(3) 0.028(3) 0.024(3) -0.003(2) 0.000(2) -0.011(2)
C38 0.018(2) 0.021(3) 0.017(2) -0.003(2) 0.0015(19) -0.004(2)
C39 0.028(3) 0.021(3) 0.017(2) -0.006(2) 0.000(2) -0.011(2)
C40 0.032(3) 0.021(3) 0.019(2) -0.003(2) 0.002(2) -0.010(2)
C41 0.045(3) 0.036(3) 0.019(3) -0.010(2) 0.009(2) -0.025(3)
C42 0.056(4) 0.023(3) 0.017(3) -0.006(2) 0.006(2) -0.019(3)
C43 0.045(3) 0.019(3) 0.025(3) -0.003(2) -0.004(2) -0.006(2)
C44 0.033(3) 0.024(3) 0.020(3) -0.006(2) 0.003(2) -0.007(2)
C45 0.021(2) 0.017(2) 0.016(2) -0.0001(19) -0.0047(19) -0.005(2)
C46 0.026(3) 0.022(3) 0.019(2) 0.003(2) -0.001(2) -0.008(2)
C47 0.033(3) 0.025(3) 0.022(3) 0.000(2) -0.005(2) -0.013(2)
C48 0.034(3) 0.024(3) 0.018(3) -0.005(2) -0.002(2) -0.004(2)
C49 0.029(3) 0.031(3) 0.024(3) -0.005(2) 0.007(2) -0.007(2)
C50 0.021(2) 0.023(3) 0.020(2) -0.002(2) 0.000(2) -0.009(2)
C51 0.020(3) 0.021(3) 0.028(3) -0.004(2) 0.010(2) -0.010(2)
C52 0.024(3) 0.026(3) 0.031(3) -0.004(2) 0.005(2) -0.008(2)
C53 0.029(3) 0.022(3) 0.044(3) -0.008(2) 0.012(3) -0.008(2)
C54 0.036(3) 0.027(3) 0.057(4) -0.023(3) 0.025(3) -0.017(3)
C55 0.038(3) 0.039(3) 0.033(3) -0.019(3) 0.016(3) -0.026(3)
C56 0.024(3) 0.029(3) 0.026(3) -0.005(2) 0.008(2) -0.011(2)
C57 0.019(2) 0.027(3) 0.022(3) -0.004(2) 0.000(2) -0.009(2)
C58 0.059(4) 0.053(4) 0.052(4) -0.032(3) 0.028(3) -0.042(3)
C59 0.073(5) 0.114(7) 0.046(4) -0.048(4) 0.041(4) -0.078(5)
C60 0.039(3) 0.075(5) 0.019(3) 0.006(3) 0.000(3) -0.038(3)
C61 0.041(4) 0.028(3) 0.088(5) 0.008(3) 0.020(4) -0.011(3)
C62 0.047(4) 0.030(3) 0.086(5) -0.007(3) 0.041(4) -0.016(3)
N4 0.022(2) 0.016(2) 0.021(2) -0.0042(17) 0.0055(18) -0.0061(18)
N5 0.026(2) 0.020(2) 0.023(2) -0.0018(18) 0.0011(18) -0.0081(19)
N6 0.023(2) 0.021(2) 0.024(2) -0.0041(19) 0.0050(19) -0.0087(19)
P3 0.0190(6) 0.0169(6) 0.0150(6) -0.0023(5) 0.0015(5) -0.0056(5)
P4 0.0187(6) 0.0183(6) 0.0182(6) -0.0041(5) 0.0044(5) -0.0069(5)
Cl2 0.0277(6) 0.0174(6) 0.0275(6) -0.0058(5) 0.0027(5) -0.0117(5)
Ru2 0.0169(2) 0.0139(2) 0.01537(19) -0.00166(15) 0.00106(15) -0.00614(15)
C1 0.017(2) 0.012(2) 0.027(3) 0.002(2) -0.002(2) 0.0026(19)
C2 0.026(3) 0.024(3) 0.024(3) -0.001(2) -0.005(2) -0.005(2)
C3 0.025(3) 0.026(3) 0.018(2) -0.001(2) -0.008(2) -0.007(2)
C4 0.023(3) 0.026(3) 0.030(3) -0.004(2) -0.002(2) -0.011(2)
C5 0.019(3) 0.029(3) 0.029(3) -0.002(2) 0.001(2) -0.007(2)
C6 0.018(3) 0.026(3) 0.026(3) 0.000(2) -0.002(2) -0.004(2)
C7 0.020(2) 0.017(2) 0.021(2) -0.002(2) 0.003(2) -0.007(2)
C8 0.028(3) 0.021(3) 0.011(2) -0.0024(19) 0.002(2) -0.008(2)
C9 0.029(3) 0.023(3) 0.017(2) 0.001(2) -0.002(2) -0.008(2)
C10 0.044(3) 0.031(3) 0.023(3) -0.009(2) 0.003(2) -0.023(3)
C11 0.064(4) 0.024(3) 0.020(3) -0.004(2) 0.012(3) -0.023(3)
C12 0.043(3) 0.022(3) 0.019(3) -0.001(2) 0.009(2) -0.006(2)
C13 0.029(3) 0.024(3) 0.021(3) -0.004(2) 0.000(2) -0.010(2)
C14 0.022(2) 0.018(2) 0.018(2) 0.0014(19) -0.004(2) -0.007(2)
C15 0.034(3) 0.021(3) 0.024(3) -0.005(2) 0.003(2) -0.007(2)
C16 0.042(3) 0.019(3) 0.028(3) -0.001(2) 0.000(2) -0.011(2)
C17 0.037(3) 0.036(3) 0.023(3) 0.003(2) -0.002(2) -0.018(3)
C18 0.033(3) 0.041(3) 0.029(3) 0.001(3) 0.008(2) -0.012(3)
C19 0.028(3) 0.027(3) 0.029(3) 0.003(2) 0.004(2) -0.006(2)
C20 0.020(2) 0.018(2) 0.029(3) -0.008(2) 0.010(2) -0.007(2)
C21 0.024(3) 0.020(3) 0.038(3) -0.014(2) 0.010(2) -0.007(2)
C22 0.025(3) 0.026(3) 0.068(4) -0.025(3) 0.021(3) -0.012(2)
C23 0.045(4) 0.015(3) 0.058(4) -0.010(3) 0.035(3) -0.011(3)
C24 0.040(3) 0.022(3) 0.039(3) -0.004(3) 0.022(3) -0.004(3)
C25 0.027(3) 0.021(3) 0.025(3) -0.002(2) 0.010(2) -0.005(2)
C26 0.018(2) 0.017(2) 0.024(3) -0.005(2) 0.002(2) -0.0059(19)
C27 0.037(3) 0.028(3) 0.042(3) -0.014(3) 0.023(3) -0.016(3)
C28 0.034(3) 0.024(3) 0.051(4) -0.015(3) 0.014(3) -0.012(2)
C29 0.031(3) 0.029(3) 0.030(3) -0.015(2) 0.006(2) -0.002(2)
C30 0.054(4) 0.029(3) 0.023(3) -0.003(2) 0.017(3) 0.000(3)
C31 0.052(4) 0.020(3) 0.026(3) 0.000(2) 0.012(3) -0.008(3)
N1 0.021(2) 0.020(2) 0.023(2) -0.0035(18) 0.0025(18) -0.0096(18)
N2 0.027(2) 0.019(2) 0.020(2) -0.0027(18) -0.0017(18) -0.0086(19)
N3 0.022(2) 0.019(2) 0.024(2) -0.0046(18) 0.0016(17) -0.0085(18)
P1 0.0176(6) 0.0174(6) 0.0154(6) -0.0018(5) 0.0006(5) -0.0058(5)
P2 0.0177(6) 0.0155(6) 0.0180(6) -0.0020(5) 0.0028(5) -0.0052(5)
Cl1 0.0291(6) 0.0146(6) 0.0277(6) -0.0027(5) 0.0009(5) -0.0090(5)
Ru1 0.0163(2) 0.01348(19) 0.01559(19) -0.00181(15) 0.00067(15) -0.00569(15)
F1A 0.041(3) 0.086(4) 0.089(4) -0.060(3) -0.012(3) -0.011(3)
F1B 0.066(14) 0.069(14) 0.113(17) 0.000(12) -0.004(12) -0.051(12)
F2A 0.111(5) 0.025(2) 0.059(3) -0.004(2) -0.005(3) 0.000(3)
F2B 0.063(13) 0.039(13) 0.051(13) -0.030(11) 0.010(10) 0.005(10)
F3A 0.053(3) 0.108(5) 0.057(3) -0.003(3) 0.031(2) -0.033(3)
F3B 0.079(15) 0.048(13) 0.116(17) -0.003(11) -0.014(12) -0.043(11)
F4A 0.076(4) 0.037(3) 0.109(5) -0.001(3) 0.005(3) 0.007(3)
F4B 0.069(15) 0.073(16) 0.082(16) -0.029(12) 0.014(12) -0.011(11)
F5A 0.079(4) 0.116(5) 0.058(3) 0.012(3) 0.042(3) -0.025(3)
F5B 0.072(15) 0.094(16) 0.054(14) -0.003(11) 0.013(12) -0.016(12)
F6A 0.081(4) 0.134(6) 0.075(4) -0.044(4) -0.027(3) -0.030(4)
F6B 0.14(2) 0.15(2) 0.11(2) -0.021(14) -0.002(14) -0.041(14)
P5 0.0294(7) 0.0275(7) 0.0268(7) -0.0075(6) 0.0087(6) -0.0086(6)

loop_
_atom_type_symbol
_atom_type_description
_atom_type_scat_dispersion_real
_atom_type_scat_dispersion_imag
_atom_type_scat_source
C C 0.0033 0.0016 'International Tables Vol C Tables 4.2.6.8 and 6.1.1.4'
H H 0.0000 0.0000 'International Tables Vol C Tables 4.2.6.8 and 6.1.1.4'
N N 0.0061 0.0033 'International Tables Vol C Tables 4.2.6.8 and 6.1.1.4'
F F 0.0171 0.0103 'International Tables Vol C Tables 4.2.6.8 and 6.1.1.4'
P P 0.1023 0.0942 'International Tables Vol C Tables 4.2.6.8 and 6.1.1.4'
Cl Cl 0.1484 0.1585 'International Tables Vol C Tables 4.2.6.8 and 6.1.1.4'
Ru Ru -1.2594 0.8363 'International Tables Vol C Tables 4.2.6.8 and 6.1.1.4'

loop_
_geom_angle_atom_site_label_1
_geom_angle_atom_site_label_2
_geom_angle_atom_site_label_3
_geom_angle
F7 P6 F8 91.6(3)
F7 P6 F9 89.3(3)
F7 P6 F10 178.7(3)
F7 P6 F11 89.5(3)
F7 P6 F12 90.4(2)
F8 P6 F9 89.5(2)
F8 P6 F11 178.7(3)
F8 P6 F12 90.2(2)
F9 P6 F11 91.1(2)
F10 P6 F8 89.7(3)
F10 P6 F9 90.5(2)
F10 P6 F11 89.2(3)
F10 P6 F12 89.8(2)
F12 P6 F9 179.5(3)
F12 P6 F11 89.2(2)
C33 C32 H32 107.9
C33 C32 C37 111.3(4)
C37 C32 H32 107.9
N4 C32 H32 107.9
N4 C32 C33 111.0(4)
N4 C32 C37 110.8(4)
H33a C33 H33b 107.5
C32 C33 H33a 108.5
C32 C33 H33b 108.5
C34 C33 H33a 108.5
C34 C33 H33b 108.5
C34 C33 C32 115.1(4)
C33 C34 H34 108.7
C33 C34 C35 111.4(4)
C35 C34 H34 108.7
N5 C34 H34 108.7
N5 C34 C33 109.4(4)
N5 C34 C35 110.1(4)
H35a C35 H35b 107.5
C34 C35 H35a 108.5
C34 C35 H35b 108.5
C36 C35 H35a 108.5
C36 C35 H35b 108.5
C36 C35 C34 115.0(4)
C35 C36 H36 108.5
C37 C36 H36 108.5
C37 C36 C35 112.7(4)
N6 C36 H36 108.5
N6 C36 C35 109.7(4)
N6 C36 C37 109.0(4)
H37a C37 H37b 107.6
C32 C37 H37a 108.7
C32 C37 H37b 108.7
C36 C37 H37a 108.7
C36 C37 H37b 108.7
C36 C37 C32 114.3(4)
H38a C38 H38b 110.5
P3 C38 H38a 113.1
P3 C38 H38b 113.1
P3 C38 P4 93.0(2)
P4 C38 H38a 113.1
P4 C38 H38b 113.1
C40 C39 P3 118.4(4)
C44 C39 C40 118.4(5)
C44 C39 P3 123.1(4)
C39 C40 H40 119.7
C41 C40 H40 119.7
C41 C40 C39 120.7(5)
C40 C41 H41 119.9
C40 C41 C42 120.1(5)
C42 C41 H41 119.9
C41 C42 H42 120.2
C43 C42 H42 120.2
C43 C42 C41 119.7(5)
C42 C43 H43 119.9
C42 C43 C44 120.2(5)
C44 C43 H43 119.9
C39 C44 H44 119.5
C43 C44 H44 119.5
C43 C44 C39 120.9(5)
C46 C45 C50 119.0(4)
C46 C45 P3 122.7(4)
C50 C45 P3 117.8(3)
C45 C46 H46 119.8
C45 C46 C47 120.3(5)
C47 C46 H46 119.8
C46 C47 H47 119.7
C48 C47 H47 119.7
C48 C47 C46 120.6(5)
C47 C48 H48 120.3
C47 C48 C49 119.4(5)
C49 C48 H48 120.3
C48 C49 H49 119.8
C48 C49 C50 120.3(5)
C50 C49 H49 119.8
C45 C50 H50 119.8
C45 C50 C49 120.3(5)
C49 C50 H50 119.8
C52 C51 C56 118.6(5)
C52 C51 P4 123.5(4)
C56 C51 P4 117.9(4)
C51 C52 H52 119.6
C51 C52 C53 120.8(5)
C53 C52 H52 119.6
C52 C53 H53 120.2
C54 C53 H53 120.2
C54 C53 C52 119.7(5)
C53 C54 H54 119.9
C53 C54 C55 120.2(5)
C55 C54 H54 119.9
C54 C55 H55 120.0
C54 C55 C56 120.0(5)
C56 C55 H55 120.0
C51 C56 H56 119.6
C55 C56 H56 119.6
C55 C56 C51 120.8(5)
C58 C57 C62 117.7(5)
C58 C57 P4 122.9(4)
C62 C57 P4 119.4(4)
C57 C58 H58 119.8
C57 C58 C59 120.4(6)
C59 C58 H58 119.8
C58 C59 H59 119.9
C60 C59 H59 119.9
C60 C59 C58 120.3(6)
C59 C60 H60 120.1
C61 C60 H60 120.1
C61 C60 C59 119.9(5)
C60 C61 H61 119.7
C60 C61 C62 120.6(6)
C62 C61 H61 119.7
C57 C62 H62 119.4
C61 C62 H62 119.4
C61 C62 C57 121.2(6)
H4a N4 H4b 103(5)
C32 N4 H4a 108(3)
C32 N4 H4b 107(4)
C32 N4 Ru2 116.5(3)
Ru2 N4 H4a 111(3)
Ru2 N4 H4b 110(4)
H5a N5 H5b 108(5)
C34 N5 H5a 110(3)
C34 N5 H5b 111(4)
C34 N5 Ru2 117.3(3)
Ru2 N5 H5a 103(3)
Ru2 N5 H5b 108(4)
H6a N6 H6b 104(5)
C36 N6 H6a 113(3)
C36 N6 H6b 107(4)
C36 N6 Ru2 117.1(3)
Ru2 N6 H6a 102(3)
Ru2 N6 H6b 114(4)
C38 P3 Ru2 94.93(15)
C39 P3 C38 107.5(2)
C39 P3 C45 103.2(2)
C39 P3 P4 113.58(15)
C39 P3 Ru2 121.88(15)
C45 P3 C38 108.5(2)
C45 P3 P4 138.73(16)
C45 P3 Ru2 119.41(15)
Ru2 P3 P4 54.21(4)
C38 P4 Ru2 94.26(14)
C51 P4 C38 107.7(2)
C51 P4 C57 101.3(2)
C51 P4 P3 111.16(16)
C51 P4 Ru2 118.50(16)
C57 P4 C38 107.4(2)
C57 P4 P3 141.35(16)
C57 P4 Ru2 125.94(16)
Ru2 P4 P3 53.67(4)
N4 Ru2 N5 88.08(17)
N4 Ru2 N6 88.24(16)
N4 Ru2 P3 98.87(12)
N4 Ru2 P4 95.54(11)
N4 Ru2 Cl2 167.98(12)
N5 Ru2 P3 170.08(12)
N5 Ru2 P4 100.29(12)
N5 Ru2 Cl2 84.52(12)
N6 Ru2 N5 88.50(16)
N6 Ru2 P3 98.73(12)
N6 Ru2 P4 170.52(12)
N6 Ru2 Cl2 82.12(12)
P3 Ru2 P4 72.12(4)
P3 Ru2 Cl2 89.72(4)
P4 Ru2 Cl2 95.10(4)
C2 C1 H1 108.0
C6 C1 H1 108.0
C6 C1 C2 110.8(4)
N1 C1 H1 108.0
N1 C1 C2 111.0(4)
N1 C1 C6 111.0(4)
H2a C2 H2b 107.6
C1 C2 H2a 108.7
C1 C2 H2b 108.7
C3 C2 H2a 108.7
C3 C2 H2b 108.7
C3 C2 C1 114.1(4)
C2 C3 H3 108.3
C2 C3 C4 111.8(4)
C4 C3 H3 108.3
N2 C3 H3 108.3
N2 C3 C2 109.4(4)
N2 C3 C4 110.7(4)
H4c C4 H4d 107.6
C3 C4 H4c 108.6
C3 C4 H4d 108.6
C5 C4 H4c 108.6
C5 C4 H4d 108.6
C5 C4 C3 114.5(4)
C4 C5 H5 108.3
C6 C5 H5 108.3
C6 C5 C4 111.9(4)
N3 C5 H5 108.3
N3 C5 C4 110.3(4)
N3 C5 C6 109.6(4)
H6c C6 H6d 107.6
C1 C6 H6c 108.6
C1 C6 H6d 108.6
C5 C6 H6c 108.6
C5 C6 H6d 108.6
C5 C6 C1 114.7(4)
H7a C7 H7b 110.5
P1 C7 H7a 113.1
P1 C7 H7b 113.1
P2 C7 H7a 113.1
P2 C7 H7b 113.1
P2 C7 P1 92.8(2)
C9 C8 P1 123.6(4)
C13 C8 C9 118.2(4)
C13 C8 P1 118.2(4)
C8 C9 H9 119.6
C10 C9 H9 119.6
C10 C9 C8 120.8(5)
C9 C10 H10 119.8
C9 C10 C11 120.4(5)
C11 C10 H10 119.8
C10 C11 H11 119.9
C10 C11 C12 120.1(5)
C12 C11 H11 119.9
C11 C12 H12 120.3
C13 C12 H12 120.3
C13 C12 C11 119.4(5)
C8 C13 H13 119.5
C12 C13 H13 119.5
C12 C13 C8 121.0(5)
C15 C14 P1 122.2(4)
C19 C14 C15 118.9(4)
C19 C14 P1 118.6(4)
C14 C15 H15 120.1
C16 C15 H15 120.1
C16 C15 C14 119.7(5)
C15 C16 H16 119.6
C17 C16 H16 119.6
C17 C16 C15 120.8(5)
C16 C17 H17 120.3
C18 C17 H17 120.3
C18 C17 C16 119.3(5)
C17 C18 H18 119.6
C17 C18 C19 120.8(5)
C19 C18 H18 119.6
C14 C19 H19 119.8
C14 C19 C18 120.4(5)
C18 C19 H19 119.8
C21 C20 C25 119.0(5)
C21 C20 P2 124.4(4)
C25 C20 P2 116.6(4)
C20 C21 H21 120.1
C20 C21 C22 119.7(5)
C22 C21 H21 120.1
C21 C22 H22 119.7
C23 C22 H22 119.7
C23 C22 C21 120.6(5)
C22 C23 H23 120.2
C22 C23 C24 119.6(5)
C24 C23 H23 120.2
C23 C24 H24 119.7
C25 C24 H24 119.7
C25 C24 C23 120.6(5)
C20 C25 H25 119.8
C24 C25 H25 119.8
C24 C25 C20 120.4(5)
C27 C26 P2 119.1(4)
C31 C26 C27 117.6(4)
C31 C26 P2 123.1(4)
C26 C27 H27 119.3
C28 C27 H27 119.3
C28 C27 C26 121.4(5)
C27 C28 H28 119.9
C27 C28 C29 120.3(5)
C29 C28 H28 119.9
C28 C29 H29 120.3
C30 C29 H29 120.3
C30 C29 C28 119.4(5)
C29 C30 H30 119.8
C29 C30 C31 120.4(5)
C31 C30 H30 119.8
C26 C31 H31 119.6
C26 C31 C30 120.8(5)
C30 C31 H31 119.6
H1a N1 H1b 95(5)
C1 N1 H1a 105(3)
C1 N1 H1b 109(4)
C1 N1 Ru1 116.8(3)
Ru1 N1 H1a 117(3)
Ru1 N1 H1b 111(4)
H2c N2 H2d 102(5)
C3 N2 H2c 105(3)
C3 N2 H2d 110(4)
C3 N2 Ru1 117.6(3)
Ru1 N2 H2c 116(3)
Ru1 N2 H2d 104(4)
H3a N3 H3b 102.9
C5 N3 H3a 104.6
C5 N3 H3b 107(3)
C5 N3 Ru1 117.6(3)
Ru1 N3 H3a 117.2
Ru1 N3 H3b 107(3)
C7 P1 Ru1 95.41(15)
C8 P1 C7 107.6(2)
C8 P1 C14 103.7(2)
C8 P1 P2 114.89(15)
C8 P1 Ru1 120.34(16)
C14 P1 C7 108.4(2)
C14 P1 P2 137.17(16)
C14 P1 Ru1 120.07(15)
Ru1 P1 P2 53.83(4)
C7 P2 Ru1 95.49(15)
C20 P2 C7 107.9(2)
C20 P2 C26 103.4(2)
C20 P2 P1 113.15(16)
C20 P2 Ru1 117.59(16)
C26 P2 C7 107.9(2)
C26 P2 P1 138.79(16)
C26 P2 Ru1 123.20(15)
Ru1 P2 P1 53.88(4)
N1 Ru1 N2 87.65(16)
N1 Ru1 N3 88.10(16)
N1 Ru1 P1 98.29(12)
N1 Ru1 P2 95.56(12)
N1 Ru1 Cl1 168.19(12)
N2 Ru1 P1 170.48(12)
N2 Ru1 P2 99.84(12)
N2 Ru1 Cl1 84.52(12)
N3 Ru1 N2 87.84(16)
N3 Ru1 P1 99.73(11)
N3 Ru1 P2 171.61(11)
N3 Ru1 Cl1 82.79(11)
P1 Ru1 Cl1 90.67(4)
P2 Ru1 P1 72.30(4)
P2 Ru1 Cl1 94.49(4)
F1A P5 F2B 84.4(8)
F1A P5 F3A 90.2(3)
F1A P5 F4A 90.0(3)
F1A P5 F5A 92.2(3)
F1B P5 F1A 131.8(10)
F1B P5 F2B 89.4(8)
F1B P5 F3A 55.7(10)
F1B P5 F3B 176.9(10)
F1B P5 F4A 117.7(9)
F1B P5 F5A 123.2(10)
F1B P5 F6A 49.4(9)
F1B P5 F6B 89.0(9)
F2A P5 F1A 89.5(3)
F2A P5 F1B 62.7(9)
F2A P5 F3A 92.7(3)
F2A P5 F3B 114.2(9)
F2A P5 F4A 179.5(4)
F2A P5 F5A 88.9(3)
F2A P5 F6A 91.9(3)
F2A P5 F6B 68.9(10)
F3A P5 F2B 125.2(9)
F3A P5 F4A 87.3(3)
F3A P5 F6B 55.7(10)
F3B P5 F1A 46.5(9)
F3B P5 F2B 87.9(8)
F3B P5 F3A 125.2(10)
F3B P5 F4A 65.4(9)
F3B P5 F5A 56.1(10)
F3B P5 F6B 89.4(9)
F4A P5 F2B 146.9(9)
F4B P5 F1A 90.7(9)
F4B P5 F1B 92.3(9)
F4B P5 F2A 145.2(10)
F4B P5 F2B 174.7(10)
F4B P5 F3A 52.5(10)
F4B P5 F3B 90.4(9)
F4B P5 F5A 125.9(10)
F4B P5 F6A 88.3(9)
F4B P5 F6B 88.1(9)
F5A P5 F2B 56.6(9)
F5A P5 F3A 177.1(3)
F5A P5 F4A 91.1(3)
F5A P5 F6B 127.1(10)
F5B P5 F1A 136.8(10)
F5B P5 F1B 90.8(9)
F5B P5 F2A 108.2(9)
F5B P5 F2B 89.9(8)
F5B P5 F3A 126.5(10)
F5B P5 F3B 90.6(9)
F5B P5 F4A 72.1(9)
F5B P5 F4B 95.1(9)
F5B P5 F5A 50.7(9)
F5B P5 F6B 176.8(11)
F6A P5 F1A 178.5(3)
F6A P5 F2B 96.5(8)
F6A P5 F3A 90.1(3)
F6A P5 F3B 132.4(10)
F6A P5 F4A 88.6(3)
F6A P5 F5A 87.4(4)
F6A P5 F6B 138.0(11)
F6B P5 F2B 86.9(9)
F6B P5 F4A 110.7(10)

loop_
_geom_bond_atom_site_label_1
_geom_bond_atom_site_label_2
_geom_bond_distance
P6 F7 1.567(4)
P6 F8 1.581(4)
P6 F9 1.585(4)
P6 F10 1.579(4)
P6 F11 1.586(4)
P6 F12 1.583(4)
C32 H32 1.0000
C32 C33 1.522(6)
C32 C37 1.528(6)
C32 N4 1.510(6)
C33 H33a 0.9900
C33 H33b 0.9900
C34 H34 1.0000
C34 C33 1.521(7)
C34 N5 1.481(6)
C35 H35a 0.9900
C35 H35b 0.9900
C35 C34 1.533(7)
C36 H36 1.0000
C36 C35 1.527(6)
C36 N6 1.491(6)
C37 H37a 0.9900
C37 H37b 0.9900
C37 C36 1.517(7)
C38 H38a 0.9900
C38 H38b 0.9900
C38 P3 1.837(4)
C38 P4 1.843(5)
C39 C40 1.400(7)
C39 C44 1.394(7)
C39 P3 1.827(5)
C40 H40 0.9500
C40 C41 1.382(7)
C41 H41 0.9500
C41 C42 1.396(7)
C42 H42 0.9500
C42 C43 1.381(8)
C43 H43 0.9500
C43 C44 1.386(7)
C44 H44 0.9500
C45 C46 1.388(7)
C45 C50 1.391(6)
C45 P3 1.831(5)
C46 H46 0.9500
C47 H47 0.9500
C47 C46 1.390(7)
C48 H48 0.9500
C48 C47 1.381(7)
C49 H49 0.9500
C49 C48 1.385(7)
C50 H50 0.9500
C50 C49 1.393(7)
C51 C52 1.387(7)
C51 C56 1.388(7)
C51 P4 1.823(5)
C52 H52 0.9500
C52 C53 1.391(7)
C53 H53 0.9500
C53 C54 1.377(8)
C54 H54 0.9500
C54 C55 1.379(8)
C55 H55 0.9500
C55 C56 1.382(7)
C56 H56 0.9500
C57 C58 1.383(7)
C57 C62 1.389(8)
C57 P4 1.830(5)
C58 H58 0.9500
C58 C59 1.400(8)
C59 H59 0.9500
C59 C60 1.367(9)
C60 H60 0.9500
C60 C61 1.353(8)
C61 H61 0.9500
C61 C62 1.381(8)
C62 H62 0.9500
N4 H4a 0.90(5)
N4 H4b 0.78(5)
N4 Ru2 2.116(4)
N5 H5a 0.91(5)
N5 H5b 0.83(5)
N5 Ru2 2.169(4)
N6 H6a 0.87(5)
N6 H6b 0.80(5)
N6 Ru2 2.167(4)
P3 P4 2.6689(16)
P3 Ru2 2.2592(13)
P4 Ru2 2.2749(12)
Cl2 Ru2 2.4249(12)
C1 H1 1.0000
C1 C2 1.531(7)
C1 C6 1.524(6)
C1 N1 1.512(6)
C2 H2a 0.9900
C2 H2b 0.9900
C3 H3 1.0000
C3 C2 1.521(7)
C3 N2 1.480(6)
C4 H4c 0.9900
C4 H4d 0.9900
C4 C3 1.532(7)
C5 H5 1.0000
C5 C4 1.518(7)
C5 N3 1.489(6)
C6 H6c 0.9900
C6 H6d 0.9900
C6 C5 1.516(7)
C7 H7a 0.9900
C7 H7b 0.9900
C7 P1 1.842(4)
C7 P2 1.841(5)
C8 C9 1.403(7)
C8 C13 1.395(7)
C8 P1 1.825(5)
C9 H9 0.9500
C9 C10 1.377(7)
C10 H10 0.9500
C10 C11 1.378(8)
C11 H11 0.9500
C11 C12 1.395(8)
C12 H12 0.9500
C12 C13 1.387(7)
C13 H13 0.9500
C14 C15 1.396(7)
C14 C19 1.378(7)
C14 P1 1.836(5)
C15 H15 0.9500
C16 H16 0.9500
C16 C15 1.388(7)
C17 H17 0.9500
C17 C16 1.379(7)
C18 H18 0.9500
C18 C17 1.364(7)
C19 H19 0.9500
C19 C18 1.390(7)
C20 C21 1.389(7)
C20 C25 1.410(7)
C20 P2 1.820(5)
C21 H21 0.9500
C21 C22 1.400(7)
C22 H22 0.9500
C22 C23 1.382(8)
C23 H23 0.9500
C23 C24 1.384(8)
C24 H24 0.9500
C24 C25 1.375(7)
C25 H25 0.9500
C26 C27 1.394(7)
C26 C31 1.384(7)
C26 P2 1.837(5)
C27 H27 0.9500
C27 C28 1.375(7)
C28 H28 0.9500
C28 C29 1.386(7)
C29 H29 0.9500
C29 C30 1.362(8)
C30 H30 0.9500
C30 C31 1.400(7)
C31 H31 0.9500
N1 H1a 0.90(5)
N1 H1b 0.81(5)
N1 Ru1 2.119(4)
N2 H2c 0.95(5)
N2 H2d 0.81(5)
N2 Ru1 2.171(4)
N3 H3a 0.8963
N3 H3b 0.89(5)
N3 Ru1 2.162(4)
P1 Ru1 2.2625(12)
P2 P1 2.6683(16)
P2 Ru1 2.2610(12)
Cl1 Ru1 2.4139(12)
P5 F1A 1.571(4)
P5 F1B 1.562(9)
P5 F2A 1.561(4)
P5 F2B 1.592(9)
P5 F3A 1.584(4)
P5 F3B 1.570(9)
P5 F4A 1.586(5)
P5 F4B 1.552(9)
P5 F5A 1.576(4)
P5 F5B 1.541(9)
P5 F6A 1.569(5)
P5 F6B 1.585(9)

loop_
_geom_hbond_atom_site_label_D
_geom_hbond_atom_site_label_H
_geom_hbond_atom_site_label_A
_geom_hbond_distance_DH
_geom_hbond_distance_HA
_geom_hbond_distance_DA
_geom_hbond_angle_DHA
_geom_hbond_site_symmetry_A
N4 H4a Cl1 0.90(5) 2.71(5) 3.180(4) 113(4) .
N5 H5a Cl2 0.91(5) 2.62(5) 3.095(5) 113(4) .
N5 H5b F5A 0.83(5) 2.50(5) 3.167(7) 138(5) 2_665
N5 H5b F5B 0.83(5) 2.52(6) 3.34(2) 169(5) 2_665
N6 H6a Cl2 0.87(5) 2.55(5) 3.023(4) 115(4) .
N1 H1b Cl2 0.81(5) 2.82(5) 3.230(4) 113(4) 1_545
N2 H2d Cl1 0.81(5) 2.68(5) 3.089(4) 113(4) .
N3 H3a F3A 0.90 2.25 3.085(6) 156 .
N3 H3a F4B 0.90 2.55 3.40(2) 158 .

loop_
_geom_torsion_atom_site_label_1
_geom_torsion_atom_site_label_2
_geom_torsion_atom_site_label_3
_geom_torsion_atom_site_label_4
_geom_torsion
C32 C37 C36 C35 48.7(5)
C32 C37 C36 N6 -73.4(5)
C32 N4 Ru2 N5 -44.5(3)
C32 N4 Ru2 N6 44.1(3)
C32 N4 Ru2 P3 142.6(3)
C32 N4 Ru2 P4 -144.7(3)
C32 N4 Ru2 Cl2 7.5(8)
C33 C32 C37 C36 -50.3(5)
C33 C32 N4 Ru2 62.0(4)
C33 C34 N5 Ru2 -62.1(4)
C34 N5 Ru2 N4 45.8(4)
C34 N5 Ru2 N6 -42.5(4)
C34 N5 Ru2 P4 141.1(3)
C34 N5 Ru2 Cl2 -124.7(3)
C35 C34 C33 C32 -49.8(5)
C35 C34 N5 Ru2 60.6(5)
C35 C36 N6 Ru2 -61.1(5)
C36 C35 C34 C33 47.4(5)
C36 C35 C34 N5 -74.1(5)
C36 N6 Ru2 N4 -45.4(3)
C36 N6 Ru2 N5 42.7(4)
C36 N6 Ru2 P3 -144.1(3)
C36 N6 Ru2 Cl2 127.4(3)
C37 C32 C33 C34 51.3(5)
C37 C32 N4 Ru2 -62.1(4)
C37 C36 C35 C34 -47.4(5)
C37 C36 N6 Ru2 62.7(4)
C38 P3 P4 C51 93.8(3)
C38 P3 P4 C57 -51.4(3)
C38 P3 P4 Ru2 -155.7(2)
C38 P3 Ru2 N4 109.56(19)
C38 P3 Ru2 N6 -160.87(19)
C38 P3 Ru2 P4 16.57(16)
C38 P3 Ru2 Cl2 -78.89(16)
C38 P4 Ru2 N4 -114.06(19)
C38 P4 Ru2 N5 156.90(19)
C38 P4 Ru2 P3 -16.50(16)
C38 P4 Ru2 Cl2 71.55(16)
C39 C40 C41 C42 -0.8(7)
C39 P3 P4 C38 -91.0(3)
C39 P3 P4 C51 2.8(2)
C39 P3 P4 C57 -142.4(3)
C39 P3 P4 Ru2 113.31(17)
C39 P3 Ru2 N4 -4.6(2)
C39 P3 Ru2 N6 85.0(2)
C39 P3 Ru2 P4 -97.61(18)
C39 P3 Ru2 Cl2 166.94(18)
C40 C39 C44 C43 -0.2(7)
C40 C39 P3 C38 -158.8(4)
C40 C39 P3 C45 86.5(4)
C40 C39 P3 P4 -112.5(3)
C40 C39 P3 Ru2 -51.2(4)
C40 C41 C42 C43 -0.8(7)
C41 C42 C43 C44 1.9(7)
C42 C43 C44 C39 -1.4(7)
C44 C39 C40 C41 1.3(7)
C44 C39 P3 C38 23.4(4)
C44 C39 P3 C45 -91.2(4)
C44 C39 P3 P4 69.7(4)
C44 C39 P3 Ru2 131.0(3)
C45 C50 C49 C48 1.2(7)
C45 P3 P4 C38 60.1(3)
C45 P3 P4 C51 154.0(3)
C45 P3 P4 C57 8.8(4)
C45 P3 P4 Ru2 -95.5(2)
C45 P3 Ru2 N4 -135.9(2)
C45 P3 Ru2 N6 -46.3(2)
C45 P3 Ru2 P4 131.09(18)
C45 P3 Ru2 Cl2 35.64(18)
C46 C45 C50 C49 -0.7(7)
C46 C45 P3 C38 17.9(5)
C46 C45 P3 C39 131.8(4)
C46 C45 P3 P4 -21.2(5)
C46 C45 P3 Ru2 -89.2(4)
C48 C47 C46 C45 -0.3(7)
C49 C48 C47 C46 0.8(7)
C50 C45 C46 C47 0.2(7)
C50 C45 P3 C38 -170.2(4)
C50 C45 P3 C39 -56.3(4)
C50 C45 P3 P4 150.7(3)
C50 C45 P3 Ru2 82.7(4)
C50 C49 C48 C47 -1.2(7)
C51 C52 C53 C54 0.4(8)
C51 P4 Ru2 N4 -1.2(2)
C51 P4 Ru2 N5 -90.3(2)
C51 P4 Ru2 P3 96.34(19)
C51 P4 Ru2 Cl2 -175.61(18)
C52 C51 C56 C55 -0.9(7)
C52 C51 P4 C38 -13.7(5)
C52 C51 P4 C57 98.9(4)
C52 C51 P4 P3 -59.7(4)
C52 C51 P4 Ru2 -118.9(4)
C52 C53 C54 C55 -2.3(8)
C53 C54 C55 C56 2.5(8)
C54 C55 C56 C51 -0.9(7)
C56 C51 C52 C53 1.2(7)
C56 C51 P4 C38 168.7(4)
C56 C51 P4 C57 -78.7(4)
C56 C51 P4 P3 122.7(3)
C56 C51 P4 Ru2 63.5(4)
C57 C58 C59 C60 0.0(10)
C57 P4 Ru2 N4 130.8(2)
C57 P4 Ru2 N5 41.8(2)
C57 P4 Ru2 P3 -131.6(2)
C57 P4 Ru2 Cl2 -43.6(2)
C58 C57 C62 C61 -0.1(10)
C58 C57 P4 C38 112.3(5)
C58 C57 P4 C51 -0.5(5)
C58 C57 P4 P3 146.6(4)
C58 C57 P4 Ru2 -138.8(4)
C58 C59 C60 C61 1.3(10)
C59 C60 C61 C62 -2.0(10)
C60 C61 C62 C57 1.4(11)
C62 C57 C58 C59 -0.6(9)
C62 C57 P4 C38 -71.5(5)
C62 C57 P4 C51 175.6(5)
C62 C57 P4 P3 -37.2(6)
C62 C57 P4 Ru2 37.4(5)
N4 C32 C33 C34 -72.5(5)
N4 C32 C37 C36 73.7(5)
N5 C34 C33 C32 72.1(5)
N6 C36 C35 C34 74.3(5)
P3 C38 P4 C51 -102.3(2)
P3 C38 P4 C57 149.2(2)
P3 C38 P4 Ru2 19.44(18)
P3 C39 C40 C41 -176.6(4)
P3 C39 C44 C43 177.6(4)
P3 C45 C46 C47 172.0(4)
P3 C45 C50 C49 -172.8(4)
P3 P4 Ru2 N4 -97.56(12)
P3 P4 Ru2 N5 173.40(12)
P3 P4 Ru2 Cl2 88.05(5)
P4 C38 P3 C39 106.1(2)
P4 C38 P3 C45 -142.9(2)
P4 C38 P3 Ru2 -19.60(18)
P4 C51 C52 C53 -176.4(4)
P4 C51 C56 C55 176.8(4)
P4 C57 C58 C59 175.6(5)
P4 C57 C62 C61 -176.5(6)
P4 P3 Ru2 N4 93.00(12)
P4 P3 Ru2 N6 -177.43(12)
P4 P3 Ru2 Cl2 -95.45(4)
Ru2 P3 P4 C38 155.7(2)
Ru2 P3 P4 C51 -110.52(18)
Ru2 P3 P4 C57 104.3(3)
C1 C6 C5 C4 50.5(5)
C1 C6 C5 N3 -72.3(5)
C1 N1 Ru1 N2 -44.2(3)
C1 N1 Ru1 N3 43.8(3)
C1 N1 Ru1 P1 143.3(3)
C1 N1 Ru1 P2 -143.8(3)
C1 N1 Ru1 Cl1 4.3(8)
C2 C1 C6 C5 -51.3(5)
C2 C1 N1 Ru1 62.1(5)
C2 C3 N2 Ru1 -63.0(5)
C3 N2 Ru1 N1 45.8(4)
C3 N2 Ru1 N3 -42.4(3)
C3 N2 Ru1 P2 141.0(3)
C3 N2 Ru1 Cl1 -125.3(3)
C4 C3 C2 C1 -50.4(5)
C4 C3 N2 Ru1 60.6(5)
C4 C5 N3 Ru1 -61.7(5)
C5 C4 C3 C2 49.2(6)
C5 C4 C3 N2 -73.1(5)
C5 N3 Ru1 N1 -45.0(3)
C5 N3 Ru1 N2 42.8(3)
C5 N3 Ru1 P1 -143.0(3)
C5 N3 Ru1 Cl1 127.5(3)
C6 C1 C2 C3 51.3(5)
C6 C1 N1 Ru1 -61.6(4)
C6 C5 C4 C3 -49.0(6)
C6 C5 N3 Ru1 62.0(4)
C7 P1 Ru1 N1 107.07(19)
C7 P1 Ru1 N3 -163.45(19)
C7 P1 Ru1 P2 13.85(15)
C7 P1 Ru1 Cl1 -80.65(15)
C7 P2 P1 C8 -89.7(3)
C7 P2 P1 C14 62.6(3)
C7 P2 P1 Ru1 159.8(2)
C7 P2 Ru1 N1 -110.81(19)
C7 P2 Ru1 N2 160.62(19)
C7 P2 Ru1 P1 -13.86(15)
C7 P2 Ru1 Cl1 75.41(15)
C8 C9 C10 C11 -0.4(7)
C8 P1 Ru1 N1 -6.9(2)
C8 P1 Ru1 N3 82.6(2)
C8 P1 Ru1 P2 -100.14(18)
C8 P1 Ru1 Cl1 165.36(18)
C9 C8 C13 C12 1.1(7)
C9 C8 P1 C7 20.5(5)
C9 C8 P1 C14 -94.2(4)
C9 C8 P1 P2 66.8(4)
C9 C8 P1 Ru1 128.0(4)
C9 C10 C11 C12 0.6(8)
C10 C11 C12 C13 0.1(7)
C11 C12 C13 C8 -1.0(7)
C13 C8 C9 C10 -0.4(7)
C13 C8 P1 C7 -160.0(4)
C13 C8 P1 C14 85.2(4)
C13 C8 P1 P2 -113.7(3)
C13 C8 P1 Ru1 -52.6(4)
C14 C19 C18 C17 -0.5(8)
C14 P1 Ru1 N1 -138.0(2)
C14 P1 Ru1 N3 -48.5(2)
C14 P1 Ru1 P2 128.78(18)
C14 P1 Ru1 Cl1 34.29(18)
C15 C14 C19 C18 1.3(8)
C15 C14 P1 C7 20.5(5)
C15 C14 P1 C8 134.7(4)
C15 C14 P1 P2 -19.6(5)
C15 C14 P1 Ru1 -87.4(4)
C17 C16 C15 C14 -0.2(8)
C18 C17 C16 C15 1.0(8)
C19 C14 C15 C16 -0.9(7)
C19 C14 P1 C7 -165.9(4)
C19 C14 P1 C8 -51.7(4)
C19 C14 P1 P2 154.0(3)
C19 C14 P1 Ru1 86.2(4)
C19 C18 C17 C16 -0.6(8)
C20 C21 C22 C23 0.5(7)
C20 P2 P1 C7 92.1(3)
C20 P2 P1 C8 2.4(3)
C20 P2 P1 C14 154.7(3)
C20 P2 P1 Ru1 -108.15(18)
C20 P2 Ru1 N1 2.7(2)
C20 P2 Ru1 N2 -85.9(2)
C20 P2 Ru1 P1 99.67(19)
C20 P2 Ru1 Cl1 -171.07(18)
C21 C20 C25 C24 -1.9(7)
C21 C20 P2 C7 -9.3(5)
C21 C20 P2 C26 104.8(4)
C21 C20 P2 P1 -55.7(4)
C21 C20 P2 Ru1 -115.7(4)
C21 C22 C23 C24 -2.3(7)
C22 C23 C24 C25 2.0(7)
C23 C24 C25 C20 0.1(7)
C25 C20 C21 C22 1.6(7)
C25 C20 P2 C7 170.0(3)
C25 C20 P2 C26 -75.9(4)
C25 C20 P2 P1 123.6(3)
C25 C20 P2 Ru1 63.6(4)
C26 C27 C28 C29 0.9(9)
C26 P2 P1 C7 -58.5(3)
C26 P2 P1 C8 -148.2(3)
C26 P2 P1 C14 4.1(3)
C26 P2 P1 Ru1 101.3(2)
C26 P2 Ru1 N1 133.6(2)
C26 P2 Ru1 N2 45.0(2)
C26 P2 Ru1 P1 -129.45(19)
C26 P2 Ru1 Cl1 -40.19(19)
C27 C26 C31 C30 -2.7(8)
C27 C26 P2 C7 -51.1(5)
C27 C26 P2 C20 -165.3(4)
C27 C26 P2 P1 -13.0(5)
C27 C26 P2 Ru1 58.3(5)
C27 C28 C29 C30 -2.5(9)
C28 C29 C30 C31 1.4(9)
C29 C30 C31 C26 1.2(9)
C31 C26 C27 C28 1.7(8)
C31 C26 P2 C7 134.0(4)
C31 C26 P2 C20 19.8(5)
C31 C26 P2 P1 172.1(3)
C31 C26 P2 Ru1 -116.7(4)
N1 C1 C2 C3 -72.5(5)
N1 C1 C6 C5 72.5(5)
N2 C3 C2 C1 72.6(5)
N3 C5 C4 C3 73.3(5)
P1 C7 P2 C20 -105.0(2)
P1 C7 P2 C26 143.8(2)
P1 C7 P2 Ru1 16.29(17)
P1 C8 C9 C10 179.0(4)
P1 C8 C13 C12 -178.4(4)
P1 C14 C15 C16 172.7(4)
P1 C14 C19 C18 -172.6(4)
P1 P2 Ru1 N1 -96.95(12)
P1 P2 Ru1 N2 174.48(12)
P1 P2 Ru1 Cl1 89.27(5)
P2 C7 P1 C8 107.9(2)
P2 C7 P1 C14 -140.5(2)
P2 C7 P1 Ru1 -16.28(17)
P2 C20 C21 C22 -179.1(4)
P2 C20 C25 C24 178.8(4)
P2 C26 C27 C28 -173.5(4)
P2 C26 C31 C30 172.3(4)
P2 P1 Ru1 N1 93.22(12)
P2 P1 Ru1 N3 -177.30(12)
P2 P1 Ru1 Cl1 -94.50(4)
Ru1 P2 P1 C7 -159.8(2)
Ru1 P2 P1 C8 110.53(18)
Ru1 P2 P1 C14 -97.1(2)
